data_4122053
loop_
_publ_author_name
'Wang, Zhixun'
'Wang, Yanzhao'
'Zhang, Liming'

_publ_section_title
;
 Soft propargylic deprotonation: designed ligand enables au-catalyzed
 isomerization of alkynes to 1,3-dienes.
;
_journal_issue 25
_journal_name_full 'Journal of the American Chemical Society'
_journal_page_first 8887
_journal_page_last 8890
_journal_paper_doi 10.1021/ja503909c
_journal_volume 136
_journal_year 2014
_chemical_formula_sum 'C150 H138 Au2 B2 Cl4 F54 N2 O2 P2'
_chemical_formula_weight 3645.92
_chemical_name_systematic
; 
 ? 
;
_space_group_IT_number 15
_symmetry_cell_setting monoclinic
_symmetry_space_group_name_Hall '-C 2yc'
_symmetry_space_group_name_H-M 'C 1 2/c 1'
_atom_sites_solution_hydrogens geom
_atom_sites_solution_primary direct
_atom_sites_solution_secondary difmap
_audit_creation_method SHELXL-97
_cell_angle_alpha 90.00
_cell_angle_beta 126.8070(10)
_cell_angle_gamma 90.00
_cell_formula_units_Z 4
_cell_length_a 43.3194(12)
_cell_length_b 16.5468(4)
_cell_length_c 26.1510(7)
_cell_measurement_temperature 100(2)
_cell_volume 15008.3(7)
_computing_structure_refinement 'SHELXL-97 (Sheldrick, 2008)'
_computing_structure_solution 'SHELXS-97 (Sheldrick, 2008)'
_diffrn_ambient_temperature 100(2)
_diffrn_measured_fraction_theta_full 0.997
_diffrn_measured_fraction_theta_max 0.997
_diffrn_measurement_device_type 'Bruker Kappa apex'
_diffrn_measurement_method 'omega scan'
_diffrn_radiation_monochromator graphite
_diffrn_radiation_source 'fine-focus sealed tube'
_diffrn_radiation_type MoK\a
_diffrn_radiation_wavelength 0.71073
_diffrn_reflns_av_R_equivalents 0.0360
_diffrn_reflns_av_sigmaI/netI 0.0408
_diffrn_reflns_limit_h_max 57
_diffrn_reflns_limit_h_min -55
_diffrn_reflns_limit_k_max 22
_diffrn_reflns_limit_k_min -19
_diffrn_reflns_limit_l_max 31
_diffrn_reflns_limit_l_min -35
_diffrn_reflns_number 58187
_diffrn_reflns_theta_full 28.41
_diffrn_reflns_theta_max 28.41
_diffrn_reflns_theta_min 1.17
_exptl_absorpt_coefficient_mu 2.165
_exptl_absorpt_correction_T_max 0.7457
_exptl_absorpt_correction_T_min 0.6814
_exptl_absorpt_correction_type multi-scan
_exptl_absorpt_process_details sadabs
_exptl_crystal_colour colorless
_exptl_crystal_density_diffrn 1.614
_exptl_crystal_density_method 'not measured'
_exptl_crystal_description block
_exptl_crystal_F_000 7280
_exptl_crystal_size_max 0.15
_exptl_crystal_size_mid 0.15
_exptl_crystal_size_min 0.15
_refine_diff_density_max 1.961
_refine_diff_density_min -1.047
_refine_diff_density_rms 0.157
_refine_ls_extinction_method none
_refine_ls_goodness_of_fit_ref 1.043
_refine_ls_hydrogen_treatment constr
_refine_ls_matrix_type full
_refine_ls_number_parameters 985
_refine_ls_number_reflns 18802
_refine_ls_number_restraints 0
_refine_ls_restrained_S_all 1.043
_refine_ls_R_factor_all 0.0480
_refine_ls_R_factor_gt 0.0327
_refine_ls_shift/su_max 0.005
_refine_ls_shift/su_mean 0.000
_refine_ls_structure_factor_coef Fsqd
_refine_ls_weighting_details 'calc w=1/[\s^2^(Fo^2^)+(0.0508P)^2^+22.6595P] where P=(Fo^2^+2Fc^2^)/3'
_refine_ls_weighting_scheme calc
_refine_ls_wR_factor_gt 0.0807
_refine_ls_wR_factor_ref 0.0928
_reflns_number_gt 15209
_reflns_number_total 18802
_reflns_threshold_expression >2sigma(I)
_cod_data_source_file ja503909c_si_003.cif
_cod_data_source_block 08292013_2_0m
_cod_depositor_comments
;
The following automatic conversions were performed:

'_exptl_absorpt_correction_type' value 'Multi-scan' changed to
'multi-scan' according to
/usr/data/users/saulius/crontab/automatic-downloads/rss-feeds/ACS/lib/dictionaries/cif_core.dic
dictionary named 'cif_core.dic' version 2.4.2 from 2011-04-26.

Automatic conversion script
Id: cif_fix_values 2281 2013-09-26 08:29:07Z andrius 

 Adding full bibliography for 4122053--4122054.cif.
;
_cod_original_sg_symbol_H-M C2/c
_cod_database_code 4122053

loop_
_symmetry_equiv_pos_as_xyz
'x, y, z'
'-x, y, -z+1/2'
'x+1/2, y+1/2, z'
'-x+1/2, y+1/2, -z+1/2'
'-x, -y, -z'
'x, -y, z-1/2'
'-x+1/2, -y+1/2, -z'
'x+1/2, -y+1/2, z-1/2'

loop_
_atom_site_label
_atom_site_type_symbol
_atom_site_fract_x
_atom_site_fract_y
_atom_site_fract_z
_atom_site_U_iso_or_equiv
_atom_site_adp_type
_atom_site_occupancy
_atom_site_symmetry_multiplicity
_atom_site_calc_flag
_atom_site_refinement_flags
Au1 Au 0.426657(3) 0.578750(7) -0.064922(5) 0.01173(4) Uani 1 1 d .
B1 B 0.14097(10) 0.5738(2) 0.42730(17) 0.0156(7) Uani 1 1 d .
C1 C 0.34915(8) 0.65673(18) -0.08526(14) 0.0137(6) Uani 1 1 d .
C2 C 0.31810(9) 0.6673(2) -0.07426(16) 0.0204(7) Uani 1 1 d .
H2A H 0.2994 0.6223 -0.0949 0.024 Uiso 1 1 calc R
H2B H 0.3304 0.6655 -0.0279 0.024 Uiso 1 1 calc R
C3 C 0.37783(9) 0.72815(19) -0.05243(15) 0.0185(6) Uani 1 1 d .
H3A H 0.3908 0.7264 -0.0058 0.022 Uiso 1 1 calc R
H3B H 0.3978 0.7234 -0.0596 0.022 Uiso 1 1 calc R
C4 C 0.29693(9) 0.7481(2) -0.10201(16) 0.0236(7) Uani 1 1 d .
H4 H 0.2768 0.7535 -0.0948 0.028 Uiso 1 1 calc R
C5 C 0.32589(10) 0.8180(2) -0.06851(16) 0.0260(8) Uani 1 1 d .
H5A H 0.3124 0.8703 -0.0859 0.031 Uiso 1 1 calc R
H5B H 0.3382 0.8169 -0.0221 0.031 Uiso 1 1 calc R
C6 C 0.35636(10) 0.8090(2) -0.07960(16) 0.0234(7) Uani 1 1 d .
H6 H 0.3753 0.8544 -0.0579 0.028 Uiso 1 1 calc R
C7 C 0.32875(9) 0.66040(19) -0.15800(14) 0.0181(6) Uani 1 1 d .
H7A H 0.3479 0.6530 -0.1666 0.022 Uiso 1 1 calc R
H7B H 0.3096 0.6163 -0.1795 0.022 Uiso 1 1 calc R
C8 C 0.27769(9) 0.7513(2) -0.17346(16) 0.0255(7) Uani 1 1 d .
H8A H 0.2640 0.8034 -0.1912 0.031 Uiso 1 1 calc R
H8B H 0.2586 0.7071 -0.1955 0.031 Uiso 1 1 calc R
C9 C 0.30843(10) 0.7425(2) -0.18461(15) 0.0230(7) Uani 1 1 d .
H9 H 0.2958 0.7448 -0.2315 0.028 Uiso 1 1 calc R
C10 C 0.33757(11) 0.8118(2) -0.15110(17) 0.0267(8) Uani 1 1 d .
H10A H 0.3576 0.8064 -0.1581 0.032 Uiso 1 1 calc R
H10B H 0.3243 0.8642 -0.1691 0.032 Uiso 1 1 calc R
C11 C 0.35878(8) 0.46200(18) -0.08181(14) 0.0146(6) Uani 1 1 d .
C12 C 0.34509(9) 0.4550(2) -0.15152(14) 0.0185(6) Uani 1 1 d .
H12A H 0.3233 0.4925 -0.1791 0.022 Uiso 1 1 calc R
H12B H 0.3664 0.4703 -0.1537 0.022 Uiso 1 1 calc R
C13 C 0.39226(9) 0.40130(19) -0.03960(15) 0.0190(6) Uani 1 1 d .
H13A H 0.4144 0.4156 -0.0399 0.023 Uiso 1 1 calc R
H13B H 0.4009 0.4045 0.0050 0.023 Uiso 1 1 calc R
C14 C 0.37891(10) 0.3148(2) -0.06493(16) 0.0234(7) Uani 1 1 d .
H14 H 0.4007 0.2763 -0.0374 0.028 Uiso 1 1 calc R
C15 C 0.32523(10) 0.4381(2) -0.07968(17) 0.0211(7) Uani 1 1 d .
H15A H 0.3336 0.4417 -0.0352 0.025 Uiso 1 1 calc R
H15B H 0.3034 0.4759 -0.1063 0.025 Uiso 1 1 calc R
C16 C 0.33227(10) 0.3678(2) -0.17561(15) 0.0212(7) Uani 1 1 d .
H16 H 0.3236 0.3640 -0.2206 0.025 Uiso 1 1 calc R
C17 C 0.36590(10) 0.3095(2) -0.13355(17) 0.0243(7) Uani 1 1 d .
H17A H 0.3577 0.2536 -0.1496 0.029 Uiso 1 1 calc R
H17B H 0.3876 0.3237 -0.1349 0.029 Uiso 1 1 calc R
C18 C 0.29875(10) 0.3454(2) -0.17365(16) 0.0243(7) Uani 1 1 d .
H18A H 0.2900 0.2897 -0.1898 0.029 Uiso 1 1 calc R
H18B H 0.2768 0.3826 -0.2012 0.029 Uiso 1 1 calc R
C19 C 0.31213(10) 0.3511(2) -0.10464(17) 0.0252(7) Uani 1 1 d .
H19 H 0.2903 0.3363 -0.1032 0.030 Uiso 1 1 calc R
C20 C 0.34527(11) 0.2926(2) -0.06333(17) 0.0270(8) Uani 1 1 d .
H20A H 0.3366 0.2368 -0.0793 0.032 Uiso 1 1 calc R
H20B H 0.3537 0.2949 -0.0188 0.032 Uiso 1 1 calc R
C21 C 0.39833(8) 0.56470(17) 0.03403(14) 0.0123(6) Uani 1 1 d .
C22 C 0.37092(9) 0.55910(18) 0.04656(14) 0.0140(6) Uani 1 1 d .
H22 H 0.3446 0.5501 0.0120 0.017 Uiso 1 1 calc R
C23 C 0.38113(9) 0.56629(17) 0.10743(15) 0.0148(6) Uani 1 1 d .
H23 H 0.3622 0.5624 0.1147 0.018 Uiso 1 1 calc R
C24 C 0.41945(9) 0.57930(19) 0.15783(14) 0.0153(6) Uani 1 1 d .
C25 C 0.44712(8) 0.58319(18) 0.14725(14) 0.0142(6) Uani 1 1 d .
H25 H 0.4733 0.5917 0.1824 0.017 Uiso 1 1 calc R
C26 C 0.43733(8) 0.57487(17) 0.08609(14) 0.0121(5) Uani 1 1 d .
C27 C 0.43183(10) 0.5839(2) 0.22506(15) 0.0217(7) Uani 1 1 d .
C28 C 0.47070(8) 0.57175(18) 0.08306(13) 0.0120(5) Uani 1 1 d .
C29 C 0.49097(9) 0.64201(18) 0.09064(14) 0.0145(6) Uani 1 1 d .
C30 C 0.52655(9) 0.63601(19) 0.10130(14) 0.0159(6) Uani 1 1 d .
H30 H 0.5408 0.6834 0.1073 0.019 Uiso 1 1 calc R
C31 C 0.54115(9) 0.56023(19) 0.10303(14) 0.0155(6) Uani 1 1 d .
H31 H 0.5656 0.5564 0.1109 0.019 Uiso 1 1 calc R
C32 C 0.52076(8) 0.49038(18) 0.09346(13) 0.0119(5) Uani 1 1 d .
C33 C 0.48581(8) 0.49677(18) 0.08442(13) 0.0123(6) Uani 1 1 d .
H33 H 0.4719 0.4491 0.0791 0.015 Uiso 1 1 calc R
C34 C 0.49507(11) 0.7855(2) 0.1030(2) 0.0296(8) Uani 1 1 d .
H34A H 0.5194 0.7813 0.1461 0.044 Uiso 1 1 calc R
H34B H 0.4799 0.8308 0.1014 0.044 Uiso 1 1 calc R
H34C H 0.5006 0.7946 0.0722 0.044 Uiso 1 1 calc R
C35 C 0.50815(9) 0.34615(18) 0.06367(15) 0.0162(6) Uani 1 1 d .
H35A H 0.4896 0.3614 0.0181 0.019 Uiso 1 1 calc R
H35B H 0.4937 0.3421 0.0819 0.019 Uiso 1 1 calc R
C36 C 0.52551(9) 0.26402(19) 0.06819(16) 0.0198(6) Uani 1 1 d .
H36 H 0.5386 0.2674 0.0473 0.024 Uiso 1 1 calc R
C37 C 0.55534(10) 0.2406(2) 0.13857(17) 0.0238(7) Uani 1 1 d .
H37A H 0.5419 0.2293 0.1578 0.029 Uiso 1 1 calc R
H37B H 0.5687 0.1905 0.1410 0.029 Uiso 1 1 calc R
C38 C 0.58511(9) 0.30671(19) 0.17679(15) 0.0188(6) Uani 1 1 d .
H38 H 0.6004 0.3130 0.1598 0.023 Uiso 1 1 calc R
C39 C 0.56530(9) 0.38684(19) 0.16818(14) 0.0165(6) Uani 1 1 d .
H39A H 0.5851 0.4294 0.1924 0.020 Uiso 1 1 calc R
H39B H 0.5506 0.3824 0.1858 0.020 Uiso 1 1 calc R
C40 C 0.49311(11) 0.2016(2) 0.03284(19) 0.0287(8) Uani 1 1 d .
H40A H 0.4807 0.1964 0.0541 0.043 Uiso 1 1 calc R
H40B H 0.5038 0.1493 0.0332 0.043 Uiso 1 1 calc R
H40C H 0.4740 0.2192 -0.0114 0.043 Uiso 1 1 calc R
C41 C 0.61303(12) 0.2848(2) 0.24762(17) 0.0320(9) Uani 1 1 d .
H41A H 0.6317 0.3287 0.2707 0.048 Uiso 1 1 calc R
H41B H 0.6267 0.2349 0.2524 0.048 Uiso 1 1 calc R
H41C H 0.5986 0.2769 0.2651 0.048 Uiso 1 1 calc R
C42 C 0.14757(9) 0.55967(19) 0.49503(15) 0.0179(6) Uani 1 1 d .
C43 C 0.11745(10) 0.5402(2) 0.49855(16) 0.0222(7) Uani 1 1 d .
H43 H 0.0923 0.5320 0.4601 0.027 Uiso 1 1 calc R
C44 C 0.12319(11) 0.5325(2) 0.55675(17) 0.0270(8) Uani 1 1 d .
C45 C 0.15935(12) 0.5438(2) 0.61378(17) 0.0293(8) Uani 1 1 d .
H45 H 0.1633 0.5381 0.6535 0.035 Uiso 1 1 calc R
C46 C 0.18951(12) 0.5635(2) 0.61151(16) 0.0271(8) Uani 1 1 d .
C47 C 0.18367(10) 0.57272(19) 0.55350(16) 0.0216(7) Uani 1 1 d .
H47 H 0.2047 0.5884 0.5534 0.026 Uiso 1 1 calc R
C48 C 0.08972(13) 0.5136(3) 0.5572(2) 0.0418(11) Uani 1 1 d .
C49 C 0.22922(14) 0.5748(3) 0.67238(19) 0.0455(12) Uani 1 1 d .
C50 C 0.13609(9) 0.67123(19) 0.41484(14) 0.0161(6) Uani 1 1 d .
C51 C 0.10048(9) 0.70914(18) 0.38776(14) 0.0154(6) Uani 1 1 d .
H51 H 0.0790 0.6771 0.3761 0.018 Uiso 1 1 calc R
C52 C 0.09569(9) 0.79122(19) 0.37747(14) 0.0168(6) Uani 1 1 d .
C53 C 0.12648(9) 0.84102(19) 0.39562(15) 0.0191(6) Uani 1 1 d .
H53 H 0.1232 0.8977 0.3884 0.023 Uiso 1 1 calc R
C54 C 0.16231(9) 0.8051(2) 0.42465(16) 0.0197(7) Uani 1 1 d .
C55 C 0.16691(9) 0.72228(19) 0.43342(15) 0.0180(6) Uani 1 1 d .
H55 H 0.1917 0.6995 0.4526 0.022 Uiso 1 1 calc R
C56 C 0.05625(10) 0.8274(2) 0.34250(16) 0.0222(7) Uani 1 1 d .
C57 C 0.19652(11) 0.8570(2) 0.44580(19) 0.0286(8) Uani 1 1 d .
C58 C 0.10386(8) 0.52276(18) 0.36868(14) 0.0143(6) Uani 1 1 d .
C59 C 0.07770(9) 0.54998(19) 0.30613(15) 0.0166(6) Uani 1 1 d .
H59 H 0.0795 0.6043 0.2964 0.020 Uiso 1 1 calc R
C60 C 0.04894(9) 0.50015(19) 0.25718(14) 0.0172(6) Uani 1 1 d .
C61 C 0.04552(9) 0.42054(18) 0.26904(15) 0.0161(6) Uani 1 1 d .
H61 H 0.0260 0.3867 0.2360 0.019 Uiso 1 1 calc R
C62 C 0.07174(9) 0.39143(19) 0.33118(15) 0.0158(6) Uani 1 1 d .
C63 C 0.09993(9) 0.44138(19) 0.37918(15) 0.0157(6) Uani 1 1 d .
H63 H 0.1173 0.4198 0.4210 0.019 Uiso 1 1 calc R
C64 C 0.02224(10) 0.5338(2) 0.19101(16) 0.0251(7) Uani 1 1 d .
C65 C 0.07105(9) 0.3041(2) 0.34477(16) 0.0227(7) Uani 1 1 d .
C66 C 0.17640(9) 0.53956(19) 0.42721(15) 0.0179(6) Uani 1 1 d .
C67 C 0.20329(9) 0.48144(19) 0.46963(16) 0.0193(6) Uani 1 1 d .
H67 H 0.2026 0.4632 0.5034 0.023 Uiso 1 1 calc R
C68 C 0.23084(10) 0.4495(2) 0.46421(18) 0.0238(7) Uani 1 1 d .
C69 C 0.23238(10) 0.4734(2) 0.41496(18) 0.0270(8) Uani 1 1 d .
H69 H 0.2512 0.4516 0.4110 0.032 Uiso 1 1 calc R
C70 C 0.20571(10) 0.5300(2) 0.37158(17) 0.0248(7) Uani 1 1 d .
C71 C 0.17874(9) 0.5622(2) 0.37796(16) 0.0211(7) Uani 1 1 d .
H71 H 0.1611 0.6013 0.3478 0.025 Uiso 1 1 calc R
C72 C 0.25840(11) 0.3890(2) 0.5126(2) 0.0356(10) Uani 1 1 d .
C73 C 0.20501(12) 0.5578(3) 0.3164(2) 0.0350(9) Uani 1 1 d .
C74 C 0.37157(16) 0.1205(4) 0.7300(3) 0.0661(18) Uani 1 1 d .
H74A H 0.3865 0.1011 0.7150 0.079 Uiso 1 1 calc R
H74B H 0.3585 0.0732 0.7324 0.079 Uiso 1 1 calc R
C75 C 0.34232(16) 0.1770(5) 0.6831(3) 0.076(2) Uani 1 1 d .
H75A H 0.3286 0.1528 0.6400 0.091 Uiso 1 1 calc R
H75B H 0.3551 0.2270 0.6837 0.091 Uiso 1 1 calc R
Cl1 Cl 0.40386(4) 0.16105(13) 0.80726(8) 0.0905(6) Uani 1 1 d .
Cl2 Cl 0.30845(4) 0.20214(14) 0.69739(9) 0.0982(7) Uani 1 1 d .
F1 F 0.40286(7) 0.6005(2) 0.22787(11) 0.0529(8) Uani 1 1 d .
F2 F 0.44797(9) 0.51508(15) 0.25632(11) 0.0496(7) Uani 1 1 d .
F3 F 0.45846(6) 0.64075(13) 0.25974(9) 0.0280(5) Uani 1 1 d .
F4 F 0.09973(8) 0.47592(19) 0.61026(14) 0.0575(8) Uani 1 1 d .
F5 F 0.06431(9) 0.4634(3) 0.50976(16) 0.0778(11) Uani 1 1 d .
F6 F 0.07015(10) 0.5783(2) 0.55151(19) 0.0830(13) Uani 1 1 d .
F7 F 0.22969(12) 0.5895(3) 0.72177(15) 0.1083(17) Uani 1 1 d .
F8 F 0.24979(11) 0.5100(3) 0.6883(2) 0.143(2) Uani 1 1 d .
F9 F 0.24799(10) 0.6341(3) 0.67065(14) 0.0899(14) Uani 1 1 d .
F10 F 0.05643(7) 0.90174(14) 0.36266(14) 0.0464(7) Uani 1 1 d .
F11 F 0.03208(7) 0.78492(15) 0.34627(14) 0.0488(7) Uani 1 1 d .
F12 F 0.04022(7) 0.83692(19) 0.28053(11) 0.0510(7) Uani 1 1 d .
F13 F 0.19186(9) 0.93223(16) 0.4525(2) 0.0935(15) Uani 1 1 d .
F14 F 0.22756(9) 0.8375(2) 0.50393(18) 0.0951(14) Uani 1 1 d .
F15 F 0.20875(14) 0.8483(3) 0.4135(2) 0.135(2) Uani 1 1 d .
F16 F 0.00690(8) 0.60447(15) 0.18967(11) 0.0465(7) Uani 1 1 d .
F17 F 0.04023(7) 0.54870(17) 0.16482(11) 0.0447(6) Uani 1 1 d .
F18 F -0.00722(7) 0.48486(14) 0.15115(10) 0.0443(7) Uani 1 1 d .
F19 F 0.08564(7) 0.29089(14) 0.40556(10) 0.0439(7) Uani 1 1 d .
F20 F 0.03565(5) 0.27295(12) 0.30950(9) 0.0257(4) Uani 1 1 d .
F21 F 0.09226(7) 0.25960(13) 0.33345(14) 0.0450(7) Uani 1 1 d .
F22 F 0.24106(8) 0.32643(15) 0.51692(16) 0.0589(8) Uani 1 1 d .
F23 F 0.28025(9) 0.41902(17) 0.57265(14) 0.0645(9) Uani 1 1 d .
F24 F 0.28345(9) 0.3616(2) 0.50379(16) 0.0680(10) Uani 1 1 d .
F25 F 0.23020(7) 0.51822(19) 0.31162(13) 0.0516(7) Uani 1 1 d .
F26 F 0.17036(7) 0.5484(2) 0.26038(11) 0.0512(7) Uani 1 1 d .
F27 F 0.21351(9) 0.63659(18) 0.32007(14) 0.0560(8) Uani 1 1 d .
N1 N 0.53811(7) 0.41119(14) 0.09822(12) 0.0124(5) Uani 1 1 d .
O1 O 0.47374(6) 0.71235(13) 0.08757(11) 0.0194(5) Uani 1 1 d .
P1 P 0.38078(2) 0.56448(4) -0.04939(3) 0.01154(15) Uani 1 1 d .

loop_
_atom_site_aniso_label
_atom_site_aniso_U_11
_atom_site_aniso_U_22
_atom_site_aniso_U_33
_atom_site_aniso_U_23
_atom_site_aniso_U_13
_atom_site_aniso_U_12
Au1 0.01382(6) 0.01309(6) 0.00976(6) -0.00084(4) 0.00786(4) -0.00189(4)
B1 0.0184(16) 0.0141(16) 0.0140(15) -0.0016(13) 0.0095(13) -0.0011(13)
C1 0.0161(14) 0.0136(14) 0.0111(13) -0.0004(11) 0.0080(11) 0.0004(11)
C2 0.0180(15) 0.0259(17) 0.0193(15) 0.0025(13) 0.0123(13) 0.0029(13)
C3 0.0190(15) 0.0145(14) 0.0168(14) -0.0034(12) 0.0079(12) -0.0016(12)
C4 0.0220(16) 0.0256(18) 0.0224(16) 0.0027(14) 0.0128(14) 0.0086(13)
C5 0.0308(18) 0.0224(17) 0.0184(16) -0.0012(14) 0.0113(14) 0.0074(14)
C6 0.0260(17) 0.0156(16) 0.0221(16) -0.0026(13) 0.0110(14) -0.0022(13)
C7 0.0231(16) 0.0176(15) 0.0101(13) -0.0011(12) 0.0080(12) -0.0012(12)
C8 0.0193(16) 0.0256(18) 0.0169(15) 0.0026(13) 0.0030(13) 0.0049(13)
C9 0.0306(18) 0.0220(16) 0.0109(14) 0.0018(13) 0.0095(13) 0.0021(13)
C10 0.038(2) 0.0190(17) 0.0274(18) 0.0046(14) 0.0218(16) 0.0019(14)
C11 0.0158(14) 0.0147(14) 0.0113(13) -0.0029(11) 0.0071(12) -0.0045(11)
C12 0.0229(16) 0.0188(15) 0.0122(14) -0.0032(12) 0.0096(13) -0.0031(12)
C13 0.0193(15) 0.0179(15) 0.0164(15) -0.0007(12) 0.0088(13) -0.0025(12)
C14 0.0242(17) 0.0161(15) 0.0206(16) -0.0019(13) 0.0085(14) -0.0011(13)
C15 0.0215(16) 0.0241(17) 0.0218(16) -0.0106(13) 0.0152(14) -0.0110(13)
C16 0.0293(17) 0.0189(16) 0.0145(15) -0.0071(13) 0.0126(14) -0.0053(13)
C17 0.0284(18) 0.0202(16) 0.0270(18) -0.0099(14) 0.0181(15) -0.0058(13)
C18 0.0231(17) 0.0249(17) 0.0197(16) -0.0120(14) 0.0101(14) -0.0099(13)
C19 0.0273(17) 0.0269(18) 0.0276(18) -0.0124(15) 0.0199(15) -0.0152(14)
C20 0.037(2) 0.0223(17) 0.0197(16) -0.0048(14) 0.0156(15) -0.0144(15)
C21 0.0164(14) 0.0115(14) 0.0089(12) -0.0015(10) 0.0075(11) -0.0022(10)
C22 0.0145(13) 0.0125(14) 0.0116(13) -0.0018(11) 0.0061(11) -0.0030(10)
C23 0.0167(14) 0.0141(14) 0.0169(14) 0.0027(11) 0.0119(12) 0.0002(11)
C24 0.0206(15) 0.0162(14) 0.0088(13) -0.0007(12) 0.0085(12) -0.0008(12)
C25 0.0140(13) 0.0144(14) 0.0117(13) 0.0007(11) 0.0064(11) -0.0001(11)
C26 0.0143(13) 0.0095(13) 0.0133(13) -0.0002(11) 0.0088(11) -0.0016(10)
C27 0.0222(16) 0.0311(18) 0.0145(14) 0.0004(14) 0.0124(13) 0.0018(14)
C28 0.0122(13) 0.0153(14) 0.0075(12) -0.0024(11) 0.0054(10) -0.0035(10)
C29 0.0190(14) 0.0146(14) 0.0101(13) -0.0031(11) 0.0088(12) -0.0019(11)
C30 0.0187(14) 0.0149(14) 0.0157(14) -0.0036(12) 0.0111(12) -0.0057(11)
C31 0.0167(14) 0.0186(15) 0.0138(14) -0.0022(12) 0.0104(12) -0.0031(11)
C32 0.0144(13) 0.0157(14) 0.0060(12) -0.0012(11) 0.0062(11) -0.0004(11)
C33 0.0151(13) 0.0132(13) 0.0083(12) -0.0028(11) 0.0069(11) -0.0038(11)
C34 0.038(2) 0.0152(16) 0.045(2) -0.0091(16) 0.0297(19) -0.0072(14)
C35 0.0178(14) 0.0150(14) 0.0178(15) -0.0027(12) 0.0118(12) -0.0043(11)
C36 0.0270(16) 0.0153(15) 0.0249(16) -0.0011(13) 0.0197(14) -0.0023(13)
C37 0.0327(18) 0.0154(15) 0.0302(18) 0.0031(14) 0.0226(16) 0.0020(13)
C38 0.0264(16) 0.0179(15) 0.0168(15) 0.0063(12) 0.0155(13) 0.0058(12)
C39 0.0215(15) 0.0187(15) 0.0114(13) 0.0024(12) 0.0109(12) 0.0019(12)
C40 0.036(2) 0.0163(16) 0.040(2) -0.0082(15) 0.0267(18) -0.0090(14)
C41 0.041(2) 0.034(2) 0.0228(18) 0.0132(16) 0.0200(17) 0.0130(17)
C42 0.0267(16) 0.0135(14) 0.0140(14) 0.0002(11) 0.0123(13) 0.0045(12)
C43 0.0260(17) 0.0223(17) 0.0178(15) 0.0044(13) 0.0128(14) 0.0093(13)
C44 0.041(2) 0.0249(18) 0.0266(18) 0.0086(15) 0.0265(17) 0.0142(15)
C45 0.050(2) 0.0224(17) 0.0196(17) 0.0044(14) 0.0227(17) 0.0102(16)
C46 0.042(2) 0.0157(16) 0.0142(15) -0.0027(12) 0.0118(15) 0.0013(14)
C47 0.0283(17) 0.0136(15) 0.0172(15) -0.0029(12) 0.0106(13) -0.0004(12)
C48 0.046(2) 0.060(3) 0.033(2) 0.019(2) 0.030(2) 0.024(2)
C49 0.056(3) 0.037(2) 0.0161(18) -0.0036(17) 0.0069(18) -0.009(2)
C50 0.0166(14) 0.0184(15) 0.0101(13) -0.0037(12) 0.0063(11) -0.0021(11)
C51 0.0161(14) 0.0159(14) 0.0131(13) -0.0059(11) 0.0082(12) -0.0030(11)
C52 0.0180(14) 0.0172(15) 0.0147(14) -0.0034(12) 0.0094(12) -0.0005(12)
C53 0.0259(16) 0.0139(14) 0.0208(16) -0.0010(12) 0.0158(14) 0.0009(12)
C54 0.0223(16) 0.0173(15) 0.0206(16) -0.0036(13) 0.0135(13) -0.0054(12)
C55 0.0165(14) 0.0199(16) 0.0159(14) -0.0030(12) 0.0088(12) -0.0010(12)
C56 0.0234(16) 0.0215(16) 0.0237(16) -0.0050(14) 0.0151(14) 0.0009(13)
C57 0.0279(18) 0.0188(17) 0.041(2) -0.0065(16) 0.0212(17) -0.0076(14)
C58 0.0167(14) 0.0141(14) 0.0145(14) -0.0016(11) 0.0106(12) 0.0010(11)
C59 0.0217(15) 0.0130(13) 0.0172(15) 0.0003(12) 0.0128(13) -0.0020(12)
C60 0.0212(15) 0.0171(15) 0.0135(14) 0.0014(12) 0.0106(12) -0.0005(12)
C61 0.0196(14) 0.0149(14) 0.0155(14) -0.0012(12) 0.0115(12) -0.0025(12)
C62 0.0180(14) 0.0136(14) 0.0185(15) -0.0006(12) 0.0124(13) -0.0021(11)
C63 0.0156(14) 0.0168(15) 0.0140(14) 0.0002(11) 0.0086(12) -0.0005(11)
C64 0.0284(18) 0.0214(17) 0.0171(15) 0.0003(13) 0.0091(14) -0.0064(13)
C65 0.0175(15) 0.0203(16) 0.0242(17) 0.0027(14) 0.0093(13) -0.0039(12)
C66 0.0189(15) 0.0157(15) 0.0190(15) -0.0081(12) 0.0114(13) -0.0056(12)
C67 0.0213(15) 0.0140(14) 0.0221(16) -0.0031(13) 0.0127(13) -0.0022(12)
C68 0.0205(16) 0.0172(15) 0.0327(19) -0.0064(14) 0.0154(15) -0.0056(13)
C69 0.0241(17) 0.0266(18) 0.038(2) -0.0120(16) 0.0227(16) -0.0078(14)
C70 0.0228(16) 0.0296(18) 0.0251(17) -0.0087(15) 0.0160(14) -0.0103(14)
C71 0.0197(15) 0.0240(17) 0.0196(16) -0.0043(13) 0.0118(13) -0.0050(12)
C72 0.028(2) 0.0219(18) 0.062(3) 0.0039(19) 0.030(2) 0.0058(15)
C73 0.032(2) 0.050(3) 0.033(2) -0.0089(19) 0.0248(18) -0.0092(18)
C74 0.052(3) 0.078(4) 0.090(4) -0.050(4) 0.054(3) -0.031(3)
C75 0.042(3) 0.118(6) 0.077(4) -0.037(4) 0.041(3) -0.026(3)
Cl1 0.0469(8) 0.1260(15) 0.0763(10) -0.0473(11) 0.0250(7) 0.0011(8)
Cl2 0.0392(7) 0.1445(17) 0.1000(13) -0.0620(13) 0.0359(8) -0.0098(9)
F1 0.0282(12) 0.120(3) 0.0208(11) -0.0167(14) 0.0200(10) -0.0113(14)
F2 0.094(2) 0.0302(13) 0.0233(11) 0.0108(10) 0.0349(13) 0.0065(13)
F3 0.0323(11) 0.0344(12) 0.0128(9) -0.0058(8) 0.0111(8) -0.0027(9)
F4 0.0600(17) 0.079(2) 0.0598(18) 0.0414(16) 0.0497(16) 0.0334(15)
F5 0.0556(19) 0.138(3) 0.063(2) -0.008(2) 0.0484(18) -0.023(2)
F6 0.095(3) 0.089(3) 0.116(3) 0.062(2) 0.090(3) 0.071(2)
F7 0.105(3) 0.182(5) 0.0259(15) -0.043(2) 0.0327(18) -0.075(3)
F8 0.077(3) 0.082(3) 0.087(3) -0.031(2) -0.049(2) 0.034(2)
F9 0.068(2) 0.121(3) 0.0334(15) 0.0089(18) 0.0046(15) -0.054(2)
F10 0.0360(13) 0.0268(12) 0.0664(18) -0.0113(12) 0.0253(13) 0.0068(10)
F11 0.0327(13) 0.0377(14) 0.086(2) 0.0236(14) 0.0409(14) 0.0110(10)
F12 0.0282(12) 0.094(2) 0.0231(12) 0.0059(13) 0.0110(10) 0.0205(13)
F13 0.0442(17) 0.0276(15) 0.191(4) -0.0236(19) 0.061(2) -0.0174(12)
F14 0.0365(16) 0.076(2) 0.097(3) 0.026(2) -0.0004(17) -0.0281(16)
F15 0.150(4) 0.190(5) 0.159(4) -0.129(4) 0.142(4) -0.143(4)
F16 0.0544(16) 0.0334(13) 0.0248(12) 0.0085(10) 0.0094(11) 0.0184(11)
F17 0.0498(15) 0.0611(16) 0.0240(11) 0.0139(11) 0.0226(11) -0.0036(13)
F18 0.0444(14) 0.0349(13) 0.0168(10) 0.0060(9) -0.0014(10) -0.0186(11)
F19 0.0460(14) 0.0367(13) 0.0193(10) 0.0107(10) 0.0036(10) -0.0211(11)
F20 0.0221(10) 0.0214(10) 0.0242(10) 0.0026(8) 0.0089(8) -0.0085(8)
F21 0.0439(14) 0.0155(10) 0.089(2) 0.0028(12) 0.0470(15) 0.0016(10)
F22 0.0519(16) 0.0305(13) 0.105(2) 0.0246(15) 0.0525(17) 0.0129(12)
F23 0.067(2) 0.0473(17) 0.0451(17) 0.0112(13) 0.0157(15) 0.0197(14)
F24 0.0593(18) 0.085(2) 0.092(2) 0.0432(19) 0.0622(19) 0.0457(17)
F25 0.0454(15) 0.085(2) 0.0463(15) -0.0078(14) 0.0390(13) -0.0013(14)
F26 0.0375(14) 0.092(2) 0.0263(12) -0.0010(13) 0.0201(11) -0.0112(14)
F27 0.077(2) 0.0543(17) 0.0617(18) 0.0001(14) 0.0550(17) -0.0190(15)
N1 0.0169(12) 0.0113(12) 0.0114(11) -0.0006(9) 0.0098(10) -0.0017(9)
O1 0.0237(11) 0.0113(10) 0.0274(12) -0.0030(9) 0.0176(10) -0.0022(8)
P1 0.0123(3) 0.0138(4) 0.0084(3) -0.0014(3) 0.0061(3) -0.0020(3)

loop_
_atom_type_symbol
_atom_type_description
_atom_type_scat_dispersion_real
_atom_type_scat_dispersion_imag
_atom_type_scat_source
C C 0.0033 0.0016 'International Tables Vol C Tables 4.2.6.8 and 6.1.1.4'
H H 0.0000 0.0000 'International Tables Vol C Tables 4.2.6.8 and 6.1.1.4'
B B 0.0013 0.0007 'International Tables Vol C Tables 4.2.6.8 and 6.1.1.4'
N N 0.0061 0.0033 'International Tables Vol C Tables 4.2.6.8 and 6.1.1.4'
O O 0.0106 0.0060 'International Tables Vol C Tables 4.2.6.8 and 6.1.1.4'
F F 0.0171 0.0103 'International Tables Vol C Tables 4.2.6.8 and 6.1.1.4'
P P 0.1023 0.0942 'International Tables Vol C Tables 4.2.6.8 and 6.1.1.4'
Au Au -2.0133 8.8022 'International Tables Vol C Tables 4.2.6.8 and 6.1.1.4'
Cl Cl 0.1484 0.1585 'International Tables Vol C Tables 4.2.6.8 and 6.1.1.4'

loop_
_geom_angle_atom_site_label_1
_geom_angle_atom_site_label_2
_geom_angle_atom_site_label_3
_geom_angle
_geom_angle_site_symmetry_1
_geom_angle_site_symmetry_3
N1 Au1 P1 169.42(7) 5_665 .
C42 B1 C50 106.0(2) . .
C42 B1 C66 113.4(3) . .
C50 B1 C66 110.5(3) . .
C42 B1 C58 112.1(3) . .
C50 B1 C58 112.6(3) . .
C66 B1 C58 102.4(2) . .
C2 C1 C7 107.8(2) . .
C2 C1 C3 108.0(3) . .
C7 C1 C3 109.3(3) . .
C2 C1 P1 117.0(2) . .
C7 C1 P1 110.7(2) . .
C3 C1 P1 103.88(19) . .
C4 C2 C1 110.5(3) . .
C4 C2 H2A 109.5 . .
C1 C2 H2A 109.5 . .
C4 C2 H2B 109.5 . .
C1 C2 H2B 109.5 . .
H2A C2 H2B 108.1 . .
C6 C3 C1 110.2(2) . .
C6 C3 H3A 109.6 . .
C1 C3 H3A 109.6 . .
C6 C3 H3B 109.6 . .
C1 C3 H3B 109.6 . .
H3A C3 H3B 108.1 . .
C8 C4 C2 110.1(3) . .
C8 C4 C5 109.4(3) . .
C2 C4 C5 109.5(3) . .
C8 C4 H4 109.3 . .
C2 C4 H4 109.3 . .
C5 C4 H4 109.3 . .
C6 C5 C4 108.9(3) . .
C6 C5 H5A 109.9 . .
C4 C5 H5A 109.9 . .
C6 C5 H5B 109.9 . .
C4 C5 H5B 109.9 . .
H5A C5 H5B 108.3 . .
C5 C6 C10 110.1(3) . .
C5 C6 C3 110.5(3) . .
C10 C6 C3 108.8(3) . .
C5 C6 H6 109.1 . .
C10 C6 H6 109.1 . .
C3 C6 H6 109.1 . .
C9 C7 C1 110.0(3) . .
C9 C7 H7A 109.7 . .
C1 C7 H7A 109.7 . .
C9 C7 H7B 109.7 . .
C1 C7 H7B 109.7 . .
H7A C7 H7B 108.2 . .
C4 C8 C9 109.3(3) . .
C4 C8 H8A 109.8 . .
C9 C8 H8A 109.8 . .
C4 C8 H8B 109.8 . .
C9 C8 H8B 109.8 . .
H8A C8 H8B 108.3 . .
C8 C9 C10 109.4(3) . .
C8 C9 C7 108.9(3) . .
C10 C9 C7 110.4(3) . .
C8 C9 H9 109.3 . .
C10 C9 H9 109.3 . .
C7 C9 H9 109.3 . .
C6 C10 C9 109.2(3) . .
C6 C10 H10A 109.8 . .
C9 C10 H10A 109.8 . .
C6 C10 H10B 109.8 . .
C9 C10 H10B 109.8 . .
H10A C10 H10B 108.3 . .
C15 C11 C12 108.7(2) . .
C15 C11 C13 108.0(3) . .
C12 C11 C13 108.9(3) . .
C15 C11 P1 116.7(2) . .
C12 C11 P1 109.4(2) . .
C13 C11 P1 104.92(19) . .
C16 C12 C11 110.0(3) . .
C16 C12 H12A 109.7 . .
C11 C12 H12A 109.7 . .
C16 C12 H12B 109.7 . .
C11 C12 H12B 109.7 . .
H12A C12 H12B 108.2 . .
C14 C13 C11 110.2(3) . .
C14 C13 H13A 109.6 . .
C11 C13 H13A 109.6 . .
C14 C13 H13B 109.6 . .
C11 C13 H13B 109.6 . .
H13A C13 H13B 108.1 . .
C17 C14 C20 109.4(3) . .
C17 C14 C13 109.8(3) . .
C20 C14 C13 109.3(3) . .
C17 C14 H14 109.5 . .
C20 C14 H14 109.5 . .
C13 C14 H14 109.5 . .
C19 C15 C11 109.9(3) . .
C19 C15 H15A 109.7 . .
C11 C15 H15A 109.7 . .
C19 C15 H15B 109.7 . .
C11 C15 H15B 109.7 . .
H15A C15 H15B 108.2 . .
C17 C16 C18 109.7(3) . .
C17 C16 C12 110.0(3) . .
C18 C16 C12 109.3(3) . .
C17 C16 H16 109.3 . .
C18 C16 H16 109.3 . .
C12 C16 H16 109.3 . .
C14 C17 C16 109.3(3) . .
C14 C17 H17A 109.8 . .
C16 C17 H17A 109.8 . .
C14 C17 H17B 109.8 . .
C16 C17 H17B 109.8 . .
H17A C17 H17B 108.3 . .
C16 C18 C19 109.1(3) . .
C16 C18 H18A 109.9 . .
C19 C18 H18A 109.9 . .
C16 C18 H18B 109.9 . .
C19 C18 H18B 109.9 . .
H18A C18 H18B 108.3 . .
C20 C19 C18 109.1(3) . .
C20 C19 C15 110.0(3) . .
C18 C19 C15 109.9(3) . .
C20 C19 H19 109.3 . .
C18 C19 H19 109.3 . .
C15 C19 H19 109.3 . .
C19 C20 C14 109.8(3) . .
C19 C20 H20A 109.7 . .
C14 C20 H20A 109.7 . .
C19 C20 H20B 109.7 . .
C14 C20 H20B 109.7 . .
H20A C20 H20B 108.2 . .
C26 C21 C22 118.2(3) . .
C26 C21 P1 123.7(2) . .
C22 C21 P1 118.0(2) . .
C23 C22 C21 122.0(3) . .
C23 C22 H22 119.0 . .
C21 C22 H22 119.0 . .
C22 C23 C24 119.0(3) . .
C22 C23 H23 120.5 . .
C24 C23 H23 120.5 . .
C23 C24 C25 120.3(3) . .
C23 C24 C27 120.4(3) . .
C25 C24 C27 119.2(3) . .
C24 C25 C26 121.3(3) . .
C24 C25 H25 119.3 . .
C26 C25 H25 119.3 . .
C25 C26 C21 119.0(3) . .
C25 C26 C28 115.1(2) . .
C21 C26 C28 125.7(3) . .
F1 C27 F2 108.0(3) . .
F1 C27 F3 106.1(3) . .
F2 C27 F3 105.3(3) . .
F1 C27 C24 112.9(3) . .
F2 C27 C24 111.3(3) . .
F3 C27 C24 112.8(3) . .
C33 C28 C29 119.4(3) . .
C33 C28 C26 118.9(3) . .
C29 C28 C26 120.6(3) . .
O1 C29 C30 125.1(3) . .
O1 C29 C28 115.4(3) . .
C30 C29 C28 119.6(3) . .
C31 C30 C29 119.7(3) . .
C31 C30 H30 120.1 . .
C29 C30 H30 120.1 . .
C32 C31 C30 121.2(3) . .
C32 C31 H31 119.4 . .
C30 C31 H31 119.4 . .
C31 C32 C33 118.7(3) . .
C31 C32 N1 119.2(3) . .
C33 C32 N1 121.9(3) . .
C32 C33 C28 121.3(3) . .
C32 C33 H33 119.3 . .
C28 C33 H33 119.3 . .
O1 C34 H34A 109.5 . .
O1 C34 H34B 109.5 . .
H34A C34 H34B 109.5 . .
O1 C34 H34C 109.5 . .
H34A C34 H34C 109.5 . .
H34B C34 H34C 109.5 . .
N1 C35 C36 112.6(2) . .
N1 C35 H35A 109.1 . .
C36 C35 H35A 109.1 . .
N1 C35 H35B 109.1 . .
C36 C35 H35B 109.1 . .
H35A C35 H35B 107.8 . .
C40 C36 C35 108.9(3) . .
C40 C36 C37 111.3(3) . .
C35 C36 C37 109.9(3) . .
C40 C36 H36 108.9 . .
C35 C36 H36 108.9 . .
C37 C36 H36 108.9 . .
C38 C37 C36 112.3(3) . .
C38 C37 H37A 109.1 . .
C36 C37 H37A 109.1 . .
C38 C37 H37B 109.1 . .
C36 C37 H37B 109.1 . .
H37A C37 H37B 107.9 . .
C39 C38 C37 110.4(3) . .
C39 C38 C41 110.6(3) . .
C37 C38 C41 111.7(3) . .
C39 C38 H38 108.0 . .
C37 C38 H38 108.0 . .
C41 C38 H38 108.0 . .
C38 C39 N1 111.8(2) . .
C38 C39 H39A 109.3 . .
N1 C39 H39A 109.3 . .
C38 C39 H39B 109.3 . .
N1 C39 H39B 109.3 . .
H39A C39 H39B 107.9 . .
C36 C40 H40A 109.5 . .
C36 C40 H40B 109.5 . .
H40A C40 H40B 109.5 . .
C36 C40 H40C 109.5 . .
H40A C40 H40C 109.5 . .
H40B C40 H40C 109.5 . .
C38 C41 H41A 109.5 . .
C38 C41 H41B 109.5 . .
H41A C41 H41B 109.5 . .
C38 C41 H41C 109.5 . .
H41A C41 H41C 109.5 . .
H41B C41 H41C 109.5 . .
C47 C42 C43 116.0(3) . .
C47 C42 B1 121.1(3) . .
C43 C42 B1 122.7(3) . .
C44 C43 C42 122.0(3) . .
C44 C43 H43 119.0 . .
C42 C43 H43 119.0 . .
C45 C44 C43 120.7(4) . .
C45 C44 C48 119.9(3) . .
C43 C44 C48 119.4(4) . .
C46 C45 C44 118.3(3) . .
C46 C45 H45 120.8 . .
C44 C45 H45 120.8 . .
C45 C46 C47 121.0(3) . .
C45 C46 C49 119.8(4) . .
C47 C46 C49 119.2(4) . .
C46 C47 C42 121.9(3) . .
C46 C47 H47 119.0 . .
C42 C47 H47 119.0 . .
F6 C48 F4 106.5(3) . .
F6 C48 F5 106.4(4) . .
F4 C48 F5 104.3(4) . .
F6 C48 C44 113.1(4) . .
F4 C48 C44 113.2(3) . .
F5 C48 C44 112.6(3) . .
F8 C49 F9 108.3(6) . .
F8 C49 F7 103.7(5) . .
F9 C49 F7 104.9(4) . .
F8 C49 C46 111.7(4) . .
F9 C49 C46 113.8(4) . .
F7 C49 C46 113.7(5) . .
C55 C50 C51 116.0(3) . .
C55 C50 B1 123.0(3) . .
C51 C50 B1 120.9(3) . .
C52 C51 C50 122.1(3) . .
C52 C51 H51 118.9 . .
C50 C51 H51 118.9 . .
C51 C52 C53 121.2(3) . .
C51 C52 C56 119.8(3) . .
C53 C52 C56 118.9(3) . .
C52 C53 C54 117.6(3) . .
C52 C53 H53 121.2 . .
C54 C53 H53 121.2 . .
C55 C54 C53 121.1(3) . .
C55 C54 C57 119.5(3) . .
C53 C54 C57 119.4(3) . .
C54 C55 C50 121.9(3) . .
C54 C55 H55 119.1 . .
C50 C55 H55 119.1 . .
F11 C56 F12 107.2(3) . .
F11 C56 F10 106.2(3) . .
F12 C56 F10 104.3(3) . .
F11 C56 C52 114.2(3) . .
F12 C56 C52 111.2(3) . .
F10 C56 C52 113.1(3) . .
F15 C57 F13 111.7(4) . .
F15 C57 F14 101.4(4) . .
F13 C57 F14 102.2(4) . .
F15 C57 C54 114.3(3) . .
F13 C57 C54 113.6(3) . .
F14 C57 C54 112.3(3) . .
C59 C58 C63 115.5(3) . .
C59 C58 B1 125.6(3) . .
C63 C58 B1 118.4(3) . .
C58 C59 C60 122.4(3) . .
C58 C59 H59 118.8 . .
C60 C59 H59 118.8 . .
C61 C60 C59 120.8(3) . .
C61 C60 C64 120.1(3) . .
C59 C60 C64 119.0(3) . .
C60 C61 C62 117.9(3) . .
C60 C61 H61 121.0 . .
C62 C61 H61 121.0 . .
C63 C62 C61 120.7(3) . .
C63 C62 C65 119.7(3) . .
C61 C62 C65 119.5(3) . .
C62 C63 C58 122.7(3) . .
C62 C63 H63 118.7 . .
C58 C63 H63 118.7 . .
F18 C64 F16 106.5(3) . .
F18 C64 F17 106.9(3) . .
F16 C64 F17 105.1(3) . .
F18 C64 C60 113.1(3) . .
F16 C64 C60 112.6(3) . .
F17 C64 C60 112.2(3) . .
F19 C65 F20 106.8(3) . .
F19 C65 F21 106.0(3) . .
F20 C65 F21 107.0(3) . .
F19 C65 C62 112.4(3) . .
F20 C65 C62 112.9(3) . .
F21 C65 C62 111.4(3) . .
C71 C66 C67 115.3(3) . .
C71 C66 B1 119.5(3) . .
C67 C66 B1 124.9(3) . .
C68 C67 C66 122.5(3) . .
C68 C67 H67 118.7 . .
C66 C67 H67 118.7 . .
C67 C68 C69 120.7(3) . .
C67 C68 C72 118.0(3) . .
C69 C68 C72 121.3(3) . .
C70 C69 C68 118.1(3) . .
C70 C69 H69 120.9 . .
C68 C69 H69 120.9 . .
C69 C70 C71 120.7(3) . .
C69 C70 C73 121.4(3) . .
C71 C70 C73 117.9(3) . .
C70 C71 C66 122.6(3) . .
C70 C71 H71 118.7 . .
C66 C71 H71 118.7 . .
F24 C72 F22 108.4(3) . .
F24 C72 F23 104.7(4) . .
F22 C72 F23 103.1(4) . .
F24 C72 C68 114.1(4) . .
F22 C72 C68 113.1(3) . .
F23 C72 C68 112.7(3) . .
F26 C73 F25 106.4(3) . .
F26 C73 F27 105.7(4) . .
F25 C73 F27 106.1(3) . .
F26 C73 C70 112.4(3) . .
F25 C73 C70 113.1(4) . .
F27 C73 C70 112.5(3) . .
C75 C74 Cl1 114.5(4) . .
C75 C74 H74A 108.6 . .
Cl1 C74 H74A 108.6 . .
C75 C74 H74B 108.6 . .
Cl1 C74 H74B 108.6 . .
H74A C74 H74B 107.6 . .
C74 C75 Cl2 112.7(5) . .
C74 C75 H75A 109.1 . .
Cl2 C75 H75A 109.1 . .
C74 C75 H75B 109.1 . .
Cl2 C75 H75B 109.1 . .
H75A C75 H75B 107.8 . .
C32 N1 C35 111.9(2) . .
C32 N1 C39 108.9(2) . .
C35 N1 C39 107.5(2) . .
C32 N1 Au1 110.03(17) . 5_665
C35 N1 Au1 112.07(18) . 5_665
C39 N1 Au1 106.20(18) . 5_665
C29 O1 C34 118.1(3) . .
C21 P1 C11 106.01(13) . .
C21 P1 C1 104.54(13) . .
C11 P1 C1 119.04(13) . .
C21 P1 Au1 115.51(10) . .
C11 P1 Au1 105.96(10) . .
C1 P1 Au1 106.29(10) . .

loop_
_geom_bond_atom_site_label_1
_geom_bond_atom_site_label_2
_geom_bond_distance
_geom_bond_site_symmetry_2
Au1 N1 2.170(2) 5_665
Au1 P1 2.2668(8) .
B1 C42 1.633(5) .
B1 C50 1.634(5) .
B1 C66 1.637(5) .
B1 C58 1.641(4) .
C1 C2 1.545(4) .
C1 C7 1.546(4) .
C1 C3 1.549(4) .
C1 P1 1.883(3) .
C2 C4 1.535(5) .
C2 H2A 0.9900 .
C2 H2B 0.9900 .
C3 C6 1.539(4) .
C3 H3A 0.9900 .
C3 H3B 0.9900 .
C4 C8 1.524(5) .
C4 C5 1.538(5) .
C4 H4 1.0000 .
C5 C6 1.519(5) .
C5 H5A 0.9900 .
C5 H5B 0.9900 .
C6 C10 1.529(5) .
C6 H6 1.0000 .
C7 C9 1.540(5) .
C7 H7A 0.9900 .
C7 H7B 0.9900 .
C8 C9 1.531(5) .
C8 H8A 0.9900 .
C8 H8B 0.9900 .
C9 C10 1.532(5) .
C9 H9 1.0000 .
C10 H10A 0.9900 .
C10 H10B 0.9900 .
C11 C15 1.539(4) .
C11 C12 1.547(4) .
C11 C13 1.553(4) .
C11 P1 1.880(3) .
C12 C16 1.539(5) .
C12 H12A 0.9900 .
C12 H12B 0.9900 .
C13 C14 1.537(4) .
C13 H13A 0.9900 .
C13 H13B 0.9900 .
C14 C17 1.528(5) .
C14 C20 1.527(5) .
C14 H14 1.0000 .
C15 C19 1.541(4) .
C15 H15A 0.9900 .
C15 H15B 0.9900 .
C16 C17 1.531(5) .
C16 C18 1.529(5) .
C16 H16 1.0000 .
C17 H17A 0.9900 .
C17 H17B 0.9900 .
C18 C19 1.533(5) .
C18 H18A 0.9900 .
C18 H18B 0.9900 .
C19 C20 1.519(5) .
C19 H19 1.0000 .
C20 H20A 0.9900 .
C20 H20B 0.9900 .
C21 C26 1.407(4) .
C21 C22 1.412(4) .
C21 P1 1.830(3) .
C22 C23 1.378(4) .
C22 H22 0.9500 .
C23 C24 1.385(4) .
C23 H23 0.9500 .
C24 C25 1.384(4) .
C24 C27 1.502(4) .
C25 C26 1.394(4) .
C25 H25 0.9500 .
C26 C28 1.495(4) .
C27 F1 1.329(4) .
C27 F2 1.330(4) .
C27 F3 1.336(4) .
C28 C33 1.393(4) .
C28 C29 1.398(4) .
C29 O1 1.359(4) .
C29 C30 1.396(4) .
C30 C31 1.393(4) .
C30 H30 0.9500 .
C31 C32 1.383(4) .
C31 H31 0.9500 .
C32 C33 1.389(4) .
C32 N1 1.478(4) .
C33 H33 0.9500 .
C34 O1 1.426(4) .
C34 H34A 0.9800 .
C34 H34B 0.9800 .
C34 H34C 0.9800 .
C35 N1 1.501(4) .
C35 C36 1.523(4) .
C35 H35A 0.9900 .
C35 H35B 0.9900 .
C36 C40 1.528(5) .
C36 C37 1.536(5) .
C36 H36 1.0000 .
C37 C38 1.521(5) .
C37 H37A 0.9900 .
C37 H37B 0.9900 .
C38 C39 1.521(4) .
C38 C41 1.530(5) .
C38 H38 1.0000 .
C39 N1 1.521(4) .
C39 H39A 0.9900 .
C39 H39B 0.9900 .
C40 H40A 0.9800 .
C40 H40B 0.9800 .
C40 H40C 0.9800 .
C41 H41A 0.9800 .
C41 H41B 0.9800 .
C41 H41C 0.9800 .
C42 C47 1.402(4) .
C42 C43 1.400(5) .
C43 C44 1.393(5) .
C43 H43 0.9500 .
C44 C45 1.383(5) .
C44 C48 1.490(6) .
C45 C46 1.382(6) .
C45 H45 0.9500 .
C46 C47 1.389(5) .
C46 C49 1.499(5) .
C47 H47 0.9500 .
C48 F6 1.317(5) .
C48 F4 1.334(5) .
C48 F5 1.345(6) .
C49 F8 1.294(6) .
C49 F9 1.292(6) .
C49 F7 1.302(6) .
C50 C55 1.398(4) .
C50 C51 1.402(4) .
C51 C52 1.376(4) .
C51 H51 0.9500 .
C52 C53 1.387(4) .
C52 C56 1.497(4) .
C53 C54 1.388(5) .
C53 H53 0.9500 .
C54 C55 1.385(4) .
C54 C57 1.502(5) .
C55 H55 0.9500 .
C56 F11 1.313(4) .
C56 F12 1.336(4) .
C56 F10 1.336(4) .
C57 F15 1.245(5) .
C57 F13 1.290(4) .
C57 F14 1.332(5) .
C58 C59 1.393(4) .
C58 C63 1.405(4) .
C59 C60 1.400(4) .
C59 H59 0.9500 .
C60 C61 1.381(4) .
C60 C64 1.498(4) .
C61 C62 1.397(4) .
C61 H61 0.9500 .
C62 C63 1.383(4) .
C62 C65 1.493(4) .
C63 H63 0.9500 .
C64 F18 1.333(4) .
C64 F16 1.335(4) .
C64 F17 1.333(4) .
C65 F19 1.331(4) .
C65 F20 1.332(4) .
C65 F21 1.341(4) .
C66 C71 1.402(5) .
C66 C67 1.401(5) .
C67 C68 1.388(5) .
C67 H67 0.9500 .
C68 C69 1.386(5) .
C68 C72 1.490(5) .
C69 C70 1.389(5) .
C69 H69 0.9500 .
C70 C71 1.382(5) .
C70 C73 1.497(5) .
C71 H71 0.9500 .
C72 F24 1.317(5) .
C72 F22 1.323(5) .
C72 F23 1.352(5) .
C73 F26 1.338(5) .
C73 F25 1.342(5) .
C73 F27 1.342(5) .
C74 C75 1.456(9) .
C74 Cl1 1.761(6) .
C74 H74A 0.9900 .
C74 H74B 0.9900 .
C75 Cl2 1.768(6) .
C75 H75A 0.9900 .
C75 H75B 0.9900 .
N1 Au1 2.170(2) 5_665

loop_
_geom_torsion_atom_site_label_1
_geom_torsion_atom_site_label_2
_geom_torsion_atom_site_label_3
_geom_torsion_atom_site_label_4
_geom_torsion
_geom_torsion_site_symmetry_1
_geom_torsion_site_symmetry_4
C7 C1 C2 C4 -58.8(3) . .
C3 C1 C2 C4 59.1(3) . .
P1 C1 C2 C4 175.8(2) . .
C2 C1 C3 C6 -58.1(3) . .
C7 C1 C3 C6 58.9(3) . .
P1 C1 C3 C6 177.0(2) . .
C1 C2 C4 C8 59.5(4) . .
C1 C2 C4 C5 -60.8(4) . .
C8 C4 C5 C6 -60.6(3) . .
C2 C4 C5 C6 60.1(4) . .
C4 C5 C6 C10 60.3(4) . .
C4 C5 C6 C3 -60.0(3) . .
C1 C3 C6 C5 59.9(3) . .
C1 C3 C6 C10 -61.1(4) . .
C2 C1 C7 C9 60.2(3) . .
C3 C1 C7 C9 -56.9(3) . .
P1 C1 C7 C9 -170.8(2) . .
C2 C4 C8 C9 -59.7(4) . .
C5 C4 C8 C9 60.7(4) . .
C4 C8 C9 C10 -60.2(4) . .
C4 C8 C9 C7 60.7(3) . .
C1 C7 C9 C8 -61.8(3) . .
C1 C7 C9 C10 58.4(4) . .
C5 C6 C10 C9 -60.0(4) . .
C3 C6 C10 C9 61.3(4) . .
C8 C9 C10 C6 59.4(4) . .
C7 C9 C10 C6 -60.5(4) . .
C15 C11 C12 C16 -59.5(3) . .
C13 C11 C12 C16 57.9(3) . .
P1 C11 C12 C16 172.1(2) . .
C15 C11 C13 C14 59.7(3) . .
C12 C11 C13 C14 -58.1(3) . .
P1 C11 C13 C14 -175.1(2) . .
C11 C13 C14 C17 59.7(4) . .
C11 C13 C14 C20 -60.2(4) . .
C12 C11 C15 C19 58.8(3) . .
C13 C11 C15 C19 -59.2(3) . .
P1 C11 C15 C19 -177.0(2) . .
C11 C12 C16 C17 -59.8(4) . .
C11 C12 C16 C18 60.8(3) . .
C20 C14 C17 C16 59.5(4) . .
C13 C14 C17 C16 -60.4(4) . .
C18 C16 C17 C14 -59.8(3) . .
C12 C16 C17 C14 60.5(4) . .
C17 C16 C18 C19 60.1(4) . .
C12 C16 C18 C19 -60.6(4) . .
C16 C18 C19 C20 -60.4(4) . .
C16 C18 C19 C15 60.3(4) . .
C11 C15 C19 C20 60.3(4) . .
C11 C15 C19 C18 -59.9(4) . .
C18 C19 C20 C14 60.8(3) . .
C15 C19 C20 C14 -59.9(4) . .
C17 C14 C20 C19 -60.5(4) . .
C13 C14 C20 C19 59.7(3) . .
C26 C21 C22 C23 2.4(4) . .
P1 C21 C22 C23 -173.9(2) . .
C21 C22 C23 C24 -0.1(4) . .
C22 C23 C24 C25 -1.4(5) . .
C22 C23 C24 C27 -177.4(3) . .
C23 C24 C25 C26 0.5(5) . .
C27 C24 C25 C26 176.6(3) . .
C24 C25 C26 C21 1.9(4) . .
C24 C25 C26 C28 -173.9(3) . .
C22 C21 C26 C25 -3.3(4) . .
P1 C21 C26 C25 172.9(2) . .
C22 C21 C26 C28 172.0(3) . .
P1 C21 C26 C28 -11.9(4) . .
C23 C24 C27 F1 -20.4(5) . .
C25 C24 C27 F1 163.6(3) . .
C23 C24 C27 F2 101.3(4) . .
C25 C24 C27 F2 -74.8(4) . .
C23 C24 C27 F3 -140.6(3) . .
C25 C24 C27 F3 43.3(4) . .
C25 C26 C28 C33 92.7(3) . .
C21 C26 C28 C33 -82.7(4) . .
C25 C26 C28 C29 -75.5(4) . .
C21 C26 C28 C29 109.0(3) . .
C33 C28 C29 O1 178.9(3) . .
C26 C28 C29 O1 -12.9(4) . .
C33 C28 C29 C30 -1.8(4) . .
C26 C28 C29 C30 166.4(3) . .
O1 C29 C30 C31 -179.6(3) . .
C28 C29 C30 C31 1.2(4) . .
C29 C30 C31 C32 0.9(5) . .
C30 C31 C32 C33 -2.5(4) . .
C30 C31 C32 N1 -177.7(3) . .
C31 C32 C33 C28 1.9(4) . .
N1 C32 C33 C28 176.9(3) . .
C29 C28 C33 C32 0.3(4) . .
C26 C28 C33 C32 -168.1(3) . .
N1 C35 C36 C40 179.0(3) . .
N1 C35 C36 C37 56.9(3) . .
C40 C36 C37 C38 -172.8(3) . .
C35 C36 C37 C38 -52.1(4) . .
C36 C37 C38 C39 52.8(4) . .
C36 C37 C38 C41 176.3(3) . .
C37 C38 C39 N1 -57.4(3) . .
C41 C38 C39 N1 178.5(3) . .
C50 B1 C42 C47 -79.5(3) . .
C66 B1 C42 C47 41.9(4) . .
C58 B1 C42 C47 157.3(3) . .
C50 B1 C42 C43 95.5(3) . .
C66 B1 C42 C43 -143.1(3) . .
C58 B1 C42 C43 -27.7(4) . .
C47 C42 C43 C44 -1.4(5) . .
B1 C42 C43 C44 -176.6(3) . .
C42 C43 C44 C45 -0.1(5) . .
C42 C43 C44 C48 178.5(3) . .
C43 C44 C45 C46 0.5(5) . .
C48 C44 C45 C46 -178.2(4) . .
C44 C45 C46 C47 0.8(5) . .
C44 C45 C46 C49 -179.0(3) . .
C45 C46 C47 C42 -2.5(5) . .
C49 C46 C47 C42 177.3(3) . .
C43 C42 C47 C46 2.7(5) . .
B1 C42 C47 C46 178.0(3) . .
C45 C44 C48 F6 93.9(5) . .
C43 C44 C48 F6 -84.8(5) . .
C45 C44 C48 F4 -27.5(6) . .
C43 C44 C48 F4 153.9(4) . .
C45 C44 C48 F5 -145.5(4) . .
C43 C44 C48 F5 35.9(5) . .
C45 C46 C49 F8 96.7(6) . .
C47 C46 C49 F8 -83.1(6) . .
C45 C46 C49 F9 -140.3(5) . .
C47 C46 C49 F9 39.9(6) . .
C45 C46 C49 F7 -20.2(6) . .
C47 C46 C49 F7 160.0(4) . .
C42 B1 C50 C55 93.5(3) . .
C66 B1 C50 C55 -29.7(4) . .
C58 B1 C50 C55 -143.6(3) . .
C42 B1 C50 C51 -82.7(3) . .
C66 B1 C50 C51 154.1(3) . .
C58 B1 C50 C51 40.2(4) . .
C55 C50 C51 C52 2.7(5) . .
B1 C50 C51 C52 179.2(3) . .
C50 C51 C52 C53 -2.3(5) . .
C50 C51 C52 C56 173.9(3) . .
C51 C52 C53 C54 -0.1(5) . .
C56 C52 C53 C54 -176.3(3) . .
C52 C53 C54 C55 1.9(5) . .
C52 C53 C54 C57 -179.2(3) . .
C53 C54 C55 C50 -1.4(5) . .
C57 C54 C55 C50 179.8(3) . .
C51 C50 C55 C54 -1.0(5) . .
B1 C50 C55 C54 -177.3(3) . .
C51 C52 C56 F11 25.7(4) . .
C53 C52 C56 F11 -158.1(3) . .
C51 C52 C56 F12 -95.8(4) . .
C53 C52 C56 F12 80.5(4) . .
C51 C52 C56 F10 147.3(3) . .
C53 C52 C56 F10 -36.4(4) . .
C55 C54 C57 F15 69.2(6) . .
C53 C54 C57 F15 -109.7(5) . .
C55 C54 C57 F13 -161.1(4) . .
C53 C54 C57 F13 20.1(6) . .
C55 C54 C57 F14 -45.6(5) . .
C53 C54 C57 F14 135.5(4) . .
C42 B1 C58 C59 141.7(3) . .
C50 B1 C58 C59 22.3(4) . .
C66 B1 C58 C59 -96.4(3) . .
C42 B1 C58 C63 -46.1(4) . .
C50 B1 C58 C63 -165.4(3) . .
C66 B1 C58 C63 75.8(3) . .
C63 C58 C59 C60 1.1(5) . .
B1 C58 C59 C60 173.6(3) . .
C58 C59 C60 C61 -0.6(5) . .
C58 C59 C60 C64 -179.3(3) . .
C59 C60 C61 C62 -0.3(5) . .
C64 C60 C61 C62 178.4(3) . .
C60 C61 C62 C63 0.6(5) . .
C60 C61 C62 C65 -175.0(3) . .
C61 C62 C63 C58 0.0(5) . .
C65 C62 C63 C58 175.6(3) . .
C59 C58 C63 C62 -0.9(5) . .
B1 C58 C63 C62 -173.9(3) . .
C61 C60 C64 F18 10.8(5) . .
C59 C60 C64 F18 -170.5(3) . .
C61 C60 C64 F16 131.6(3) . .
C59 C60 C64 F16 -49.7(4) . .
C61 C60 C64 F17 -110.2(4) . .
C59 C60 C64 F17 68.5(4) . .
C63 C62 C65 F19 28.9(4) . .
C61 C62 C65 F19 -155.5(3) . .
C63 C62 C65 F20 149.7(3) . .
C61 C62 C65 F20 -34.6(4) . .
C63 C62 C65 F21 -89.9(4) . .
C61 C62 C65 F21 85.7(4) . .
C42 B1 C66 C71 -166.6(3) . .
C50 B1 C66 C71 -47.8(4) . .
C58 B1 C66 C71 72.4(3) . .
C42 B1 C66 C67 20.4(4) . .
C50 B1 C66 C67 139.2(3) . .
C58 B1 C66 C67 -100.6(3) . .
C71 C66 C67 C68 1.2(5) . .
B1 C66 C67 C68 174.5(3) . .
C66 C67 C68 C69 -1.2(5) . .
C66 C67 C68 C72 179.1(3) . .
C67 C68 C69 C70 0.2(5) . .
C72 C68 C69 C70 179.9(3) . .
C68 C69 C70 C71 0.8(5) . .
C68 C69 C70 C73 -178.9(3) . .
C69 C70 C71 C66 -0.7(5) . .
C73 C70 C71 C66 179.0(3) . .
C67 C66 C71 C70 -0.3(5) . .
B1 C66 C71 C70 -173.9(3) . .
C67 C68 C72 F24 179.7(3) . .
C69 C68 C72 F24 0.0(5) . .
C67 C68 C72 F22 55.3(5) . .
C69 C68 C72 F22 -124.4(4) . .
C67 C68 C72 F23 -61.1(5) . .
C69 C68 C72 F23 119.2(4) . .
C69 C70 C73 F26 125.3(4) . .
C71 C70 C73 F26 -54.4(5) . .
C69 C70 C73 F25 4.7(5) . .
C71 C70 C73 F25 -174.9(3) . .
C69 C70 C73 F27 -115.5(4) . .
C71 C70 C73 F27 64.9(4) . .
Cl1 C74 C75 Cl2 -68.8(5) . .
C31 C32 N1 C35 -158.6(3) . .
C33 C32 N1 C35 26.4(4) . .
C31 C32 N1 C39 82.7(3) . .
C33 C32 N1 C39 -92.3(3) . .
C31 C32 N1 Au1 -33.3(3) . 5_665
C33 C32 N1 Au1 151.6(2) . 5_665
C36 C35 N1 C32 -179.9(2) . .
C36 C35 N1 C39 -60.3(3) . .
C36 C35 N1 Au1 56.0(3) . 5_665
C38 C39 N1 C32 -178.4(2) . .
C38 C39 N1 C35 60.2(3) . .
C38 C39 N1 Au1 -59.9(3) . 5_665
C30 C29 O1 C34 -7.1(4) . .
C28 C29 O1 C34 172.1(3) . .
C26 C21 P1 C11 118.5(3) . .
C22 C21 P1 C11 -65.4(3) . .
C26 C21 P1 C1 -114.9(3) . .
C22 C21 P1 C1 61.2(3) . .
C26 C21 P1 Au1 1.5(3) . .
C22 C21 P1 Au1 177.65(19) . .
C15 C11 P1 C21 59.2(3) . .
C12 C11 P1 C21 -177.0(2) . .
C13 C11 P1 C21 -60.2(2) . .
C15 C11 P1 C1 -58.1(3) . .
C12 C11 P1 C1 65.8(3) . .
C13 C11 P1 C1 -177.5(2) . .
C15 C11 P1 Au1 -177.6(2) . .
C12 C11 P1 Au1 -53.7(2) . .
C13 C11 P1 Au1 63.0(2) . .
C2 C1 P1 C21 -50.4(3) . .
C7 C1 P1 C21 -174.4(2) . .
C3 C1 P1 C21 68.5(2) . .
C2 C1 P1 C11 67.6(3) . .
C7 C1 P1 C11 -56.3(3) . .
C3 C1 P1 C11 -173.52(19) . .
C2 C1 P1 Au1 -173.1(2) . .
C7 C1 P1 Au1 63.0(2) . .
C3 C1 P1 Au1 -54.2(2) . .
N1 Au1 P1 C21 174.9(4) 5_665 .
N1 Au1 P1 C11 57.9(4) 5_665 .
N1 Au1 P1 C1 -69.7(4) 5_665 .
